data_7045388
loop_
_publ_author_name
'Akhtar, Muhammad Nadeem'
'Lan, Yanhua'
'AlDamen, Murad A.'
'Zheng, Yan-Zhen'
'Anson, Christopher E.'
'Powell, Annie K.'

_publ_section_title
;
 Effect of ligand substitution on the SMM properties of three
 isostructural families of double-cubane Mn<sub>4</sub>Ln<sub>2</sub>
 coordination clusters.
;
_journal_issue 10
_journal_name_full 'Dalton transactions (Cambridge, England : 2003)'
_journal_page_first 3485
_journal_page_last 3495
_journal_paper_doi 10.1039/c7dt04304j
_journal_volume 47
_journal_year 2018
_chemical_formula_moiety 'C50 H98 Mn4 N6 O28 Yb2, 3(C2 H3 N)'
_chemical_formula_sum 'C56 H107 Mn4 N9 O28 Yb2'
_chemical_formula_weight 1920.34
_space_group_crystal_system monoclinic
_space_group_IT_number 15
_space_group_name_Hall '-C 2yc'
_space_group_name_H-M_alt 'C 1 2/c 1'
_symmetry_space_group_name_Hall '-C 2yc'
_symmetry_space_group_name_H-M 'C 1 2/c 1'
_atom_sites_solution_hydrogens mixed
_audit_creation_date 2018-01-10
_audit_creation_method
;
Olex2 1.2
(compiled 2017.08.10 svn.r3458 for OlexSys, GUI svn.r5381)
;
_audit_update_record
;
2018-01-12 deposited with the CCDC.
2018-01-24 downloaded from the CCDC.
;
_cell_angle_alpha 90
_cell_angle_beta 103.921(1)
_cell_angle_gamma 90
_cell_formula_units_Z 4
_cell_length_a 24.7488(18)
_cell_length_b 13.9263(10)
_cell_length_c 22.5440(16)
_cell_measurement_reflns_used 10241
_cell_measurement_temperature 200(2)
_cell_measurement_theta_max 28.19
_cell_measurement_theta_min 2.20
_cell_volume 7541.8(9)
_computing_cell_refinement 'SAINT v6.45A (Bruker, 2003)'
_computing_data_collection 'SMART-NT 5.6 (Bruker AXS Inc., 2005)'
_computing_data_reduction 'SAINT v6.45A (Bruker, 2003)'
_computing_molecular_graphics 'Olex2 (Dolomanov et al., 2009)'
_computing_publication_material 'Olex2 (Dolomanov et al., 2009)'
_computing_structure_refinement 'ShelXL (Sheldrick, 2015)'
_computing_structure_solution 'SHELXTL 6.14 (BrukerAXS Inc., 2003)'
_diffrn_ambient_temperature 200(2)
_diffrn_detector_area_resol_mean 8
_diffrn_measured_fraction_theta_full 0.999
_diffrn_measured_fraction_theta_max 0.924
_diffrn_measurement_device_type 'Bruker SMART APEX CCD area detector'
_diffrn_measurement_method '\w scans'
_diffrn_radiation_monochromator graphite
_diffrn_radiation_type MoK\a
_diffrn_radiation_wavelength 0.71073
_diffrn_reflns_av_R_equivalents 0.0191
_diffrn_reflns_av_unetI/netI 0.0211
_diffrn_reflns_Laue_measured_fraction_full 0.999
_diffrn_reflns_Laue_measured_fraction_max 0.924
_diffrn_reflns_limit_h_max 31
_diffrn_reflns_limit_h_min -32
_diffrn_reflns_limit_k_max 18
_diffrn_reflns_limit_k_min -18
_diffrn_reflns_limit_l_max 29
_diffrn_reflns_limit_l_min -29
_diffrn_reflns_number 24671
_diffrn_reflns_point_group_measured_fraction_full 0.999
_diffrn_reflns_point_group_measured_fraction_max 0.924
_diffrn_reflns_theta_full 25.242
_diffrn_reflns_theta_max 28.192
_diffrn_reflns_theta_min 1.690
_diffrn_source 'sealed tube'
_exptl_absorpt_coefficient_mu 3.186
_exptl_absorpt_correction_T_max 0.491
_exptl_absorpt_correction_T_min 0.387
_exptl_absorpt_correction_type multi-scan
_exptl_absorpt_process_details
;
SADABS v.2.10 (Bruker,2003) was used for absorption correction.
R(int) was 0.0593 before and 0.0206 after correction.
The Ratio of minimum to maximum transmission is 0.7894.
The \l/2 correction factor is 0.0015.
;
_exptl_crystal_colour orange
_exptl_crystal_colour_primary orange
_exptl_crystal_density_diffrn 1.691
_exptl_crystal_description block
_exptl_crystal_F_000 3880
_exptl_crystal_size_max 0.37
_exptl_crystal_size_mid 0.31
_exptl_crystal_size_min 0.26
_refine_diff_density_max 0.967
_refine_diff_density_min -0.628
_refine_diff_density_rms 0.086
_refine_ls_extinction_method none
_refine_ls_goodness_of_fit_ref 1.070
_refine_ls_hydrogen_treatment mixed
_refine_ls_matrix_type full
_refine_ls_number_parameters 471
_refine_ls_number_reflns 8563
_refine_ls_number_restraints 42
_refine_ls_restrained_S_all 1.069
_refine_ls_R_factor_all 0.0274
_refine_ls_R_factor_gt 0.0259
_refine_ls_shift/su_max 0.002
_refine_ls_shift/su_mean 0.000
_refine_ls_structure_factor_coef Fsqd
_refine_ls_weighting_details 'w=1/[\s^2^(Fo^2^)+(0.0289P)^2^+18.3322P] where P=(Fo^2^+2Fc^2^)/3'
_refine_ls_weighting_scheme calc
_refine_ls_wR_factor_gt 0.0615
_refine_ls_wR_factor_ref 0.0625
_reflns_Friedel_coverage 0.000
_reflns_number_gt 8129
_reflns_number_total 8563
_reflns_threshold_expression 'I > 2\s(I)'
_cod_data_source_file c7dt04304j2.cif
_cod_data_source_block 12-mn4yb2
_cod_depositor_comments 'Adding full bibliography for 7045382--7045403.cif.'
_cod_database_code 7045388
_shelx_shelxl_version_number 2017/1
_shelx_space_group_comment
;
The symmetry employed for this shelxl refinement is uniquely defined
by the following loop, which should always be used as a source of
symmetry information in preference to the above space-group names.
They are only intended as comments.
;
_shelx_estimated_absorpt_t_max 0.491
_shelx_estimated_absorpt_t_min 0.385
_olex2_refinement_description
;
1. Fixed Uiso
 At 1.2 times of:
  All C(H,H) groups, All C(H,H,H,H) groups, All O(H) groups
 At 1.5 times of:
  All C(H,H,H) groups
2. Restrained distances
 O5-H5 = O3A-H3AA = O3B-H3AA
 0.88 with sigma of 0.04
3. Rigid body (RIGU) restrains
 C5, C6B, C6A, O3A, O3B, Mn2
 with sigma for 1-2 distances of 0.004 and sigma for 1-3 distances of 0.004
4. Same fragment restrains
{C16, C17, C18B, C19B, C20B} sigma for 1-2: 0.02, 1-3: 0.04
as
{C16, C17, C18A, C19A, C20A}
5. Others
 Fixed Sof: H5AA(0.64) H5AB(0.64) H5BC(0.36) H5BD(0.36) C6A(0.64) H6AA(0.64)
 H6AB(0.64) O3A(0.64) C6B(0.36) H6BA(0.36) H6BB(0.36) O3B(0.36) C18A(0.46)
 H18A(0.46) H18B(0.46) H18C(0.46) C19A(0.46) H19A(0.46) H19B(0.46) H19C(0.46)
 C20A(0.46) H20A(0.46) H20B(0.46) H20C(0.46) C18B(0.54) H18D(0.54) H18E(0.54)
 H18F(0.54) C19B(0.54) H19D(0.54) H19E(0.54) H19F(0.54) C20B(0.54) H20D(0.54)
 H20E(0.54) H20F(0.54) H34A(0.5) H34B(0.5) H34C(0.5)
6.a Secondary CH2 refined with riding coordinates:
 C1(H1A,H1B), C2(H2A,H2B), C3(H3A,H3B), C4(H4A,H4B), C5(H5AA,H5AB), C5(H5BC,
 H5BD), C6A(H6AA,H6AB), C6B(H6BA,H6BB), C7(H7A,H7B), C8(H8A,H8B), C9(H9A,H9B),
 C10(H10A,H10B)
6.b Me refined with riding coordinates:
 C13(H13A,H13B,H13C), C14(H14A,H14B,H14C), C15(H15A,H15B,H15C), C18A(H18A,H18B,
 H18C), C19A(H19A,H19B,H19C), C20A(H20A,H20B,H20C), C18B(H18D,H18E,H18F),
 C19B(H19D,H19E,H19F), C20B(H20D,H20E,H20F), C23(H23A,H23B,H23C), C24(H24A,H24B,
 H24C), C25(H25A,H25B,H25C)
6.c Idealised Me refined as rotating group:
 C32(H32A,H32B,H32C), C34(H34A,H34B,H34C)
;
_olex2_submission_special_instructions 'No special instructions were received'

loop_
_space_group_symop_operation_xyz
'x, y, z'
'-x, y, -z+1/2'
'x+1/2, y+1/2, z'
'-x+1/2, y+1/2, -z+1/2'
'-x, -y, -z'
'x, -y, z-1/2'
'-x+1/2, -y+1/2, -z'
'x+1/2, -y+1/2, z-1/2'

loop_
_atom_site_label
_atom_site_type_symbol
_atom_site_fract_x
_atom_site_fract_y
_atom_site_fract_z
_atom_site_U_iso_or_equiv
_atom_site_adp_type
_atom_site_occupancy
_atom_site_site_symmetry_order
_atom_site_calc_flag
_atom_site_refinement_flags_posn
_atom_site_refinement_flags_adp
_atom_site_refinement_flags_occupancy
_atom_site_disorder_assembly
_atom_site_disorder_group
Yb1 Yb 0.18273(2) 0.33046(2) 0.38457(2) 0.02006(4) Uani 1 1 d . . . . .
Mn1 Mn 0.29779(2) 0.30332(3) 0.49217(2) 0.01900(8) Uani 1 1 d . . . . .
Mn2 Mn 0.26871(2) 0.10837(3) 0.41781(2) 0.02149(8) Uani 1 1 d . U . . .
O1 O 0.22027(7) 0.32368(12) 0.48663(8) 0.0197(4) Uani 1 1 d . . . . .
N1 N 0.30411(10) 0.10689(17) 0.32825(11) 0.0282(5) Uani 1 1 d . . . . .
C1 C 0.26660(15) 0.0463(2) 0.28118(13) 0.0349(7) Uani 1 1 d . . . . .
H1A H 0.287486 0.023286 0.251600 0.042 Uiso 1 1 calc R . . . .
H1B H 0.235249 0.086122 0.258548 0.042 Uiso 1 1 calc R . . . .
C2 C 0.24361(14) -0.0393(2) 0.30825(13) 0.0334(6) Uani 1 1 d . . . . .
H2A H 0.216701 -0.073473 0.275454 0.040 Uiso 1 1 calc R . . . .
H2B H 0.274384 -0.084131 0.325627 0.040 Uiso 1 1 calc R . . . .
N2 N 0.21565(10) -0.01096(16) 0.35658(11) 0.0275(5) Uani 1 1 d . . . . .
C3 C 0.30215(13) 0.2079(2) 0.30666(13) 0.0291(6) Uani 1 1 d . . . . .
H3A H 0.265403 0.220400 0.278649 0.035 Uiso 1 1 calc R . . . .
H3B H 0.330966 0.217326 0.283421 0.035 Uiso 1 1 calc R . . . .
C4 C 0.31169(11) 0.27909(19) 0.35910(12) 0.0250(5) Uani 1 1 d . . . . .
H4A H 0.350234 0.272756 0.384312 0.030 Uiso 1 1 calc R . . . .
H4B H 0.306769 0.345331 0.342745 0.030 Uiso 1 1 calc R . . . .
O2 O 0.27309(7) 0.26147(13) 0.39600(8) 0.0214(4) Uani 1 1 d . . . . .
C5 C 0.36220(15) 0.0712(3) 0.34438(16) 0.0458(8) Uani 1 1 d . U . . .
H5AA H 0.387621 0.126343 0.345436 0.055 Uiso 0.64 1 calc R . . A 1
H5AB H 0.367453 0.027173 0.311729 0.055 Uiso 0.64 1 calc R . . A 1
H5BC H 0.362390 0.005401 0.327742 0.055 Uiso 0.36 1 calc R . . B 2
H5BD H 0.384571 0.112066 0.323439 0.055 Uiso 0.36 1 calc R . . B 2
C6A C 0.3784(2) 0.0200(4) 0.4038(3) 0.0324(11) Uani 0.64 1 d . U . C 1
H6AA H 0.358876 -0.042468 0.401134 0.039 Uiso 0.64 1 calc R . . C 1
H6AB H 0.419024 0.007843 0.414741 0.039 Uiso 0.64 1 calc R . . C 1
O3A O 0.3629(4) 0.0812(6) 0.4503(5) 0.0328(15) Uani 0.64 1 d D U . C 1
C6B C 0.3888(5) 0.0684(10) 0.4064(6) 0.047(2) Uani 0.36 1 d . U . C 2
H6BA H 0.417368 0.017224 0.413056 0.056 Uiso 0.36 1 calc R . . C 2
H6BB H 0.408302 0.130250 0.417768 0.056 Uiso 0.36 1 calc R . . C 2
O3B O 0.3541(8) 0.0523(11) 0.4450(8) 0.034(3) Uani 0.36 1 d D U . C 2
H3AA H 0.3687(15) 0.051(3) 0.4819(12) 0.040 Uiso 1 1 d DR . . . .
C7 C 0.16138(12) 0.0380(2) 0.33215(13) 0.0297(6) Uani 1 1 d . . . . .
H7A H 0.132648 -0.010621 0.315109 0.036 Uiso 1 1 calc R . . . .
H7B H 0.164729 0.081679 0.298570 0.036 Uiso 1 1 calc R . . . .
C8 C 0.14313(11) 0.09527(19) 0.38141(13) 0.0260(5) Uani 1 1 d . . . . .
H8A H 0.107839 0.129092 0.363254 0.031 Uiso 1 1 calc R . . . .
H8B H 0.136440 0.051083 0.413292 0.031 Uiso 1 1 calc R . . . .
O4 O 0.18486(7) 0.16358(12) 0.40839(8) 0.0214(4) Uani 1 1 d . . . . .
C9 C 0.20810(13) -0.0972(2) 0.39245(14) 0.0317(6) Uani 1 1 d . . . . .
H9A H 0.200836 -0.153817 0.365171 0.038 Uiso 1 1 calc R . . . .
H9B H 0.175487 -0.087808 0.410064 0.038 Uiso 1 1 calc R . . . .
C10 C 0.25927(14) -0.11495(19) 0.44321(14) 0.0329(6) Uani 1 1 d . . . . .
H10A H 0.253118 -0.169251 0.469162 0.039 Uiso 1 1 calc R . . . .
H10B H 0.291727 -0.129796 0.426322 0.039 Uiso 1 1 calc R . . . .
O5 O 0.26805(10) -0.02866(15) 0.47729(10) 0.0381(5) Uani 1 1 d D . . . .
H5 H 0.2973(13) -0.032(3) 0.5034(16) 0.046 Uiso 1 1 d DR . . . .
O6 O 0.31626(8) 0.43362(13) 0.46996(9) 0.0270(4) Uani 1 1 d . . . . .
O7 O 0.24240(8) 0.45999(13) 0.39237(9) 0.0269(4) Uani 1 1 d . . . . .
C11 C 0.28850(11) 0.48313(18) 0.42559(12) 0.0237(5) Uani 1 1 d . . . . .
C12 C 0.31642(12) 0.5754(2) 0.40999(13) 0.0281(6) Uani 1 1 d . . . . .
C13 C 0.35522(15) 0.6192(2) 0.46644(15) 0.0415(8) Uani 1 1 d . . . . .
H13A H 0.383677 0.572124 0.485086 0.062 Uiso 1 1 calc R . . . .
H13B H 0.373229 0.676342 0.454567 0.062 Uiso 1 1 calc R . . . .
H13C H 0.333692 0.637357 0.495935 0.062 Uiso 1 1 calc R . . . .
C14 C 0.35065(14) 0.5458(2) 0.36429(15) 0.0374(7) Uani 1 1 d . . . . .
H14A H 0.325886 0.517546 0.327918 0.056 Uiso 1 1 calc R . . . .
H14B H 0.369074 0.602425 0.352448 0.056 Uiso 1 1 calc R . . . .
H14C H 0.378785 0.498434 0.383393 0.056 Uiso 1 1 calc R . . . .
C15 C 0.27181(15) 0.6484(2) 0.38051(16) 0.0380(7) Uani 1 1 d . . . . .
H15A H 0.247032 0.619800 0.344290 0.057 Uiso 1 1 calc R . . . .
H15B H 0.250138 0.666582 0.409864 0.057 Uiso 1 1 calc R . . . .
H15C H 0.289676 0.705566 0.368496 0.057 Uiso 1 1 calc R . . . .
O8 O 0.37656(8) 0.27796(15) 0.49897(9) 0.0289(4) Uani 1 1 d . . . . .
O9 O 0.40099(8) 0.20235(14) 0.58863(9) 0.0295(4) Uani 1 1 d . . . . .
C16 C 0.41196(11) 0.24184(19) 0.54338(13) 0.0255(5) Uani 1 1 d D . . . .
C17 C 0.47318(12) 0.2524(2) 0.54042(15) 0.0360(7) Uani 1 1 d D . . . .
C18A C 0.5095(4) 0.1731(7) 0.5724(5) 0.061(3) Uiso 0.46 1 d D . . D 1
H18A H 0.547844 0.183585 0.569002 0.091 Uiso 0.46 1 calc R . . D 1
H18B H 0.508630 0.172153 0.615595 0.091 Uiso 0.46 1 calc R . . D 1
H18C H 0.495982 0.111518 0.553479 0.091 Uiso 0.46 1 calc R . . D 1
C19A C 0.4763(4) 0.2587(7) 0.4725(3) 0.0437(19) Uiso 0.46 1 d D . . D 1
H19A H 0.452269 0.310945 0.452181 0.066 Uiso 0.46 1 calc R . . D 1
H19B H 0.514770 0.271276 0.470504 0.066 Uiso 0.46 1 calc R . . D 1
H19C H 0.463740 0.197878 0.451859 0.066 Uiso 0.46 1 calc R . . D 1
C20A C 0.4926(4) 0.3494(6) 0.5721(5) 0.059(2) Uiso 0.46 1 d D . . D 1
H20A H 0.468647 0.401163 0.551005 0.088 Uiso 0.46 1 calc R . . D 1
H20B H 0.490191 0.346656 0.614819 0.088 Uiso 0.46 1 calc R . . D 1
H20C H 0.531180 0.361821 0.570474 0.088 Uiso 0.46 1 calc R . . D 1
C18B C 0.5004(3) 0.1509(5) 0.5502(4) 0.0525(19) Uiso 0.54 1 d D . . D 2
H18D H 0.481831 0.108382 0.516863 0.079 Uiso 0.54 1 calc R . . D 2
H18E H 0.539973 0.155995 0.550545 0.079 Uiso 0.54 1 calc R . . D 2
H18F H 0.496507 0.124630 0.589251 0.079 Uiso 0.54 1 calc R . . D 2
C19B C 0.4790(3) 0.2955(6) 0.4799(3) 0.0497(18) Uiso 0.54 1 d D . . D 2
H19D H 0.460652 0.253540 0.446180 0.075 Uiso 0.54 1 calc R . . D 2
H19E H 0.461423 0.359075 0.474461 0.075 Uiso 0.54 1 calc R . . D 2
H19F H 0.518489 0.301678 0.480343 0.075 Uiso 0.54 1 calc R . . D 2
C20B C 0.5015(4) 0.3180(6) 0.5914(4) 0.063(2) Uiso 0.54 1 d D . . D 2
H20D H 0.498145 0.291247 0.630549 0.095 Uiso 0.54 1 calc R . . D 2
H20E H 0.540943 0.324009 0.591357 0.095 Uiso 0.54 1 calc R . . D 2
H20F H 0.483877 0.381406 0.585476 0.095 Uiso 0.54 1 calc R . . D 2
O10 O 0.12355(10) 0.45491(16) 0.34034(13) 0.0468(6) Uani 1 1 d . . . . .
O11 O 0.14111(12) 0.4905(2) 0.43699(13) 0.0688(9) Uani 1 1 d . . . . .
C21 C 0.11893(13) 0.5103(2) 0.38221(15) 0.0367(7) Uani 1 1 d . . . . .
C22 C 0.08566(14) 0.6030(2) 0.36566(16) 0.0386(7) Uani 1 1 d . . . . .
C23 C 0.02525(17) 0.5815(3) 0.3658(2) 0.0667(12) Uani 1 1 d . . . . .
H23A H 0.023287 0.559517 0.406563 0.100 Uiso 1 1 calc R . . . .
H23B H 0.002912 0.639941 0.355361 0.100 Uiso 1 1 calc R . . . .
H23C H 0.010754 0.531365 0.335737 0.100 Uiso 1 1 calc R . . . .
C24 C 0.1085(2) 0.6789(4) 0.4145(3) 0.0902(19) Uani 1 1 d . . . . .
H24A H 0.105214 0.655395 0.454520 0.135 Uiso 1 1 calc R . . . .
H24B H 0.147684 0.691384 0.415767 0.135 Uiso 1 1 calc R . . . .
H24C H 0.087063 0.738390 0.404598 0.135 Uiso 1 1 calc R . . . .
C25 C 0.0901(3) 0.6370(4) 0.3036(3) 0.106(2) Uani 1 1 d . . . . .
H25A H 0.129147 0.650356 0.304488 0.159 Uiso 1 1 calc R . . . .
H25B H 0.075920 0.587127 0.273201 0.159 Uiso 1 1 calc R . . . .
H25C H 0.068078 0.695704 0.292825 0.159 Uiso 1 1 calc R . . . .
N3 N 0.15487(11) 0.30533(18) 0.25525(11) 0.0302(5) Uani 1 1 d . . . . .
O12 O 0.12985(9) 0.26004(15) 0.28957(9) 0.0354(5) Uani 1 1 d . . . . .
O13 O 0.19719(9) 0.35277(15) 0.28207(9) 0.0324(4) Uani 1 1 d . . . . .
O14 O 0.13917(12) 0.3027(2) 0.19965(10) 0.0547(7) Uani 1 1 d . . . . .
N31 N 0.4207(3) 0.3443(5) 0.2867(4) 0.142(3) Uani 1 1 d . . . . .
C31 C 0.4601(3) 0.3807(4) 0.3116(3) 0.0864(18) Uani 1 1 d . . . . .
C32 C 0.5101(3) 0.4275(4) 0.3434(3) 0.103(2) Uani 1 1 d . . . . .
H32A H 0.541680 0.383855 0.346621 0.154 Uiso 1 1 calc GR . . . .
H32B H 0.506827 0.445517 0.384417 0.154 Uiso 1 1 calc GR . . . .
H32C H 0.515925 0.485332 0.320938 0.154 Uiso 1 1 calc GR . . . .
N32 N 0.500000 0.6256(5) 0.250000 0.0855(18) Uani 1 2 d S T P . .
C33 C 0.500000 0.7064(5) 0.250000 0.0642(16) Uani 1 2 d S T P . .
C34 C 0.500000 0.8110(5) 0.250000 0.076(2) Uani 1 2 d S T P . .
H34A H 0.486900 0.834439 0.208006 0.113 Uiso 0.5 1 calc GR . . E -1
H34B H 0.537868 0.834439 0.267180 0.113 Uiso 0.5 1 calc GR . . E -1
H34C H 0.475232 0.834439 0.274814 0.113 Uiso 0.5 1 calc GR . . E -1

loop_
_atom_site_aniso_label
_atom_site_aniso_U_11
_atom_site_aniso_U_22
_atom_site_aniso_U_33
_atom_site_aniso_U_23
_atom_site_aniso_U_13
_atom_site_aniso_U_12
Yb1 0.01951(6) 0.02356(6) 0.01731(6) -0.00026(4) 0.00480(4) -0.00122(4)
Mn1 0.01745(18) 0.02214(18) 0.01807(18) -0.00031(14) 0.00552(15) -0.00135(14)
Mn2 0.0233(2) 0.02259(18) 0.01966(19) -0.00152(14) 0.00724(15) 0.00187(15)
O1 0.0183(9) 0.0210(8) 0.0203(9) -0.0010(7) 0.0053(7) -0.0005(6)
N1 0.0338(13) 0.0280(11) 0.0260(12) -0.0008(9) 0.0133(10) 0.0038(10)
C1 0.055(2) 0.0287(14) 0.0235(14) -0.0049(11) 0.0150(14) 0.0011(13)
C2 0.0449(18) 0.0314(14) 0.0262(14) -0.0072(12) 0.0131(13) -0.0002(13)
N2 0.0316(12) 0.0270(11) 0.0246(12) -0.0046(9) 0.0083(10) 0.0002(9)
C3 0.0388(16) 0.0298(14) 0.0231(13) -0.0002(11) 0.0161(12) -0.0013(12)
C4 0.0273(14) 0.0278(13) 0.0235(13) -0.0002(10) 0.0132(11) -0.0017(10)
O2 0.0224(9) 0.0251(9) 0.0186(9) -0.0012(7) 0.0090(7) -0.0018(7)
C5 0.0411(19) 0.064(2) 0.0385(17) 0.0040(16) 0.0212(15) 0.0205(17)
C6A 0.031(3) 0.028(3) 0.042(3) 0.003(2) 0.017(2) 0.008(2)
O3A 0.033(4) 0.038(4) 0.028(3) -0.001(3) 0.008(2) 0.007(3)
C6B 0.032(5) 0.062(7) 0.051(5) -0.004(6) 0.018(4) 0.006(6)
O3B 0.028(5) 0.048(8) 0.022(4) -0.006(5) 0.003(4) 0.005(5)
C7 0.0314(15) 0.0301(14) 0.0251(14) -0.0057(11) 0.0016(12) -0.0024(11)
C8 0.0234(13) 0.0248(12) 0.0291(14) -0.0055(11) 0.0051(11) -0.0043(10)
O4 0.0199(9) 0.0242(9) 0.0199(9) -0.0035(7) 0.0041(7) -0.0036(7)
C9 0.0392(17) 0.0255(13) 0.0315(15) -0.0038(11) 0.0104(13) -0.0046(12)
C10 0.0452(18) 0.0217(13) 0.0332(16) -0.0023(11) 0.0123(13) -0.0006(12)
O5 0.0495(14) 0.0289(10) 0.0302(11) -0.0052(9) -0.0019(10) 0.0024(10)
O6 0.0268(10) 0.0278(9) 0.0254(10) 0.0025(8) 0.0043(8) -0.0064(8)
O7 0.0264(10) 0.0265(9) 0.0261(10) -0.0005(8) 0.0029(8) -0.0024(8)
C11 0.0265(13) 0.0245(12) 0.0221(13) -0.0033(10) 0.0097(11) -0.0036(10)
C12 0.0335(15) 0.0262(13) 0.0254(14) -0.0010(11) 0.0084(12) -0.0065(11)
C13 0.049(2) 0.0403(17) 0.0347(17) -0.0030(14) 0.0100(15) -0.0218(15)
C14 0.0398(17) 0.0377(16) 0.0392(17) 0.0010(13) 0.0182(14) -0.0061(13)
C15 0.049(2) 0.0256(14) 0.0408(18) 0.0013(13) 0.0139(15) -0.0012(13)
O8 0.0190(9) 0.0431(11) 0.0257(10) 0.0004(8) 0.0074(8) -0.0019(8)
O9 0.0269(10) 0.0320(10) 0.0323(11) 0.0035(8) 0.0125(9) 0.0020(8)
C16 0.0242(13) 0.0255(12) 0.0288(14) -0.0040(11) 0.0105(11) -0.0004(10)
C17 0.0233(14) 0.0503(18) 0.0365(16) 0.0070(14) 0.0117(13) 0.0030(13)
O10 0.0386(13) 0.0336(12) 0.0716(18) -0.0027(12) 0.0201(12) 0.0068(10)
O11 0.0579(17) 0.086(2) 0.0483(16) 0.0365(15) -0.0141(13) -0.0311(15)
C21 0.0260(15) 0.0429(17) 0.0374(17) 0.0153(14) 0.0000(13) -0.0069(13)
C22 0.0435(18) 0.0340(15) 0.0433(18) 0.0018(13) 0.0203(15) 0.0091(13)
C23 0.045(2) 0.065(3) 0.089(3) 0.001(2) 0.015(2) 0.014(2)
C24 0.077(4) 0.065(3) 0.135(5) -0.047(3) 0.038(4) -0.008(3)
C25 0.138(5) 0.113(4) 0.086(4) 0.070(4) 0.065(4) 0.079(4)
N3 0.0355(14) 0.0325(12) 0.0218(12) 0.0000(10) 0.0053(10) 0.0005(10)
O12 0.0408(12) 0.0385(11) 0.0251(10) 0.0016(9) 0.0043(9) -0.0120(9)
O13 0.0305(11) 0.0417(11) 0.0252(10) 0.0013(9) 0.0070(9) -0.0053(9)
O14 0.0677(18) 0.0729(18) 0.0197(11) 0.0002(11) 0.0032(11) -0.0121(14)
N31 0.151(6) 0.126(5) 0.173(7) -0.068(5) 0.089(6) -0.062(5)
C31 0.118(5) 0.058(3) 0.105(4) -0.015(3) 0.068(4) -0.016(3)
C32 0.130(6) 0.078(4) 0.096(5) 0.014(3) 0.019(4) -0.020(4)
N32 0.102(5) 0.066(4) 0.085(4) 0.000 0.016(4) 0.000
C33 0.064(4) 0.072(4) 0.053(4) 0.000 0.006(3) 0.000
C34 0.074(5) 0.065(4) 0.082(5) 0.000 0.006(4) 0.000

loop_
_atom_type_symbol
_atom_type_description
_atom_type_scat_dispersion_real
_atom_type_scat_dispersion_imag
_atom_type_scat_source
C C 0.0033 0.0016 'International Tables Vol C Tables 4.2.6.8 and 6.1.1.4'
H H 0.0000 0.0000 'International Tables Vol C Tables 4.2.6.8 and 6.1.1.4'
Mn Mn 0.3368 0.7283 'International Tables Vol C Tables 4.2.6.8 and 6.1.1.4'
N N 0.0061 0.0033 'International Tables Vol C Tables 4.2.6.8 and 6.1.1.4'
O O 0.0106 0.0060 'International Tables Vol C Tables 4.2.6.8 and 6.1.1.4'
Yb Yb -0.3850 5.5486 'International Tables Vol C Tables 4.2.6.8 and 6.1.1.4'

loop_
_geom_angle_atom_site_label_1
_geom_angle_atom_site_label_2
_geom_angle_atom_site_label_3
_geom_angle
_geom_angle_site_symmetry_1
_geom_angle_site_symmetry_3
O1 Yb1 O2 74.30(6) . .
O1 Yb1 O4 75.47(6) . .
O1 Yb1 O7 81.77(6) . .
O1 Yb1 O9 84.37(7) . 7_556
O1 Yb1 O10 121.78(8) . .
O1 Yb1 O11 73.16(7) . .
O1 Yb1 O12 151.59(6) . .
O1 Yb1 O13 148.03(7) . .
O2 Yb1 O11 134.15(7) . .
O2 Yb1 O12 102.95(7) . .
O2 Yb1 O13 78.86(6) . .
O4 Yb1 O2 67.31(6) . .
O4 Yb1 O11 131.64(7) . .
O4 Yb1 O12 77.48(7) . .
O4 Yb1 O13 109.70(7) . .
O7 Yb1 O2 75.01(6) . .
O7 Yb1 O4 139.90(6) . .
O7 Yb1 O9 136.26(7) . 7_556
O7 Yb1 O10 77.09(8) . .
O7 Yb1 O11 69.12(7) . .
O7 Yb1 O12 125.49(7) . .
O7 Yb1 O13 74.71(7) . .
O9 Yb1 O2 139.26(6) 7_556 .
O9 Yb1 O4 73.99(7) 7_556 .
O9 Yb1 O11 67.16(7) 7_556 .
O9 Yb1 O12 79.99(7) 7_556 .
O9 Yb1 O13 127.59(7) 7_556 .
O10 Yb1 O2 145.06(7) . .
O10 Yb1 O4 142.99(7) . .
O10 Yb1 O9 75.60(8) . 7_556
O10 Yb1 O11 48.64(8) . .
O10 Yb1 O12 76.92(8) . .
O10 Yb1 O13 73.79(8) . .
O12 Yb1 O11 120.84(8) . .
O12 Yb1 O13 52.28(7) . .
O13 Yb1 O11 116.48(7) . .
O1 Mn1 O1 82.10(8) 7_556 .
O1 Mn1 O2 88.56(7) 7_556 .
O1 Mn1 O2 86.45(7) . .
O1 Mn1 O4 89.00(7) . 7_556
O1 Mn1 O4 86.55(7) 7_556 7_556
O1 Mn1 O6 179.72(8) 7_556 .
O1 Mn1 O6 97.91(8) . .
O1 Mn1 O8 95.86(8) 7_556 .
O1 Mn1 O8 177.94(8) . .
O2 Mn1 O4 173.74(7) . 7_556
O6 Mn1 O2 91.16(7) . .
O6 Mn1 O4 93.73(7) . 7_556
O8 Mn1 O2 93.75(7) . .
O8 Mn1 O4 90.65(8) . 7_556
O8 Mn1 O6 84.14(8) . .
O1 Mn2 N1 143.91(8) 7_556 .
O1 Mn2 N2 139.66(7) 7_556 .
O1 Mn2 O5 79.32(7) 7_556 .
N2 Mn2 N1 76.34(8) . .
O2 Mn2 O1 79.04(6) . 7_556
O2 Mn2 N1 76.77(7) . .
O2 Mn2 N2 127.28(8) . .
O2 Mn2 O3A 97.48(19) . .
O2 Mn2 O3B 108.2(4) . .
O2 Mn2 O5 158.36(7) . .
O3A Mn2 O1 83.5(2) . 7_556
O3A Mn2 N1 73.6(3) . .
O3A Mn2 N2 116.8(2) . .
O3A Mn2 O5 80.2(2) . .
O3B Mn2 N1 73.1(5) . .
O3B Mn2 N2 106.1(3) . .
O3B Mn2 O5 71.8(4) . .
O4 Mn2 O1 80.91(7) . 7_556
O4 Mn2 N1 117.14(8) . .
O4 Mn2 N2 78.89(7) . .
O4 Mn2 O2 74.47(7) . .
O4 Mn2 O3A 163.6(2) . .
O4 Mn2 O3B 169.7(5) . .
O4 Mn2 O5 101.93(8) . .
O5 Mn2 N1 122.25(8) . .
O5 Mn2 N2 71.29(8) . .
Yb1 O1 Mn2 149.08(8) . 7_556
Mn1 O1 Yb1 103.42(8) . .
Mn1 O1 Yb1 103.23(7) 7_556 .
Mn1 O1 Mn1 97.90(8) 7_556 .
Mn1 O1 Mn2 97.35(7) 7_556 7_556
Mn1 O1 Mn2 96.22(7) . 7_556
C1 N1 Mn2 108.32(17) . .
C3 N1 Mn2 106.23(15) . .
C3 N1 C1 109.7(2) . .
C5 N1 Mn2 109.10(18) . .
C5 N1 C1 112.7(2) . .
C5 N1 C3 110.6(3) . .
N1 C1 H1A 109.0 . .
N1 C1 H1B 109.0 . .
N1 C1 C2 112.9(2) . .
H1A C1 H1B 107.8 . .
C2 C1 H1A 109.0 . .
C2 C1 H1B 109.0 . .
C1 C2 H2A 109.2 . .
C1 C2 H2B 109.2 . .
H2A C2 H2B 107.9 . .
N2 C2 C1 112.1(2) . .
N2 C2 H2A 109.2 . .
N2 C2 H2B 109.2 . .
C2 N2 Mn2 109.10(18) . .
C2 N2 C7 113.0(2) . .
C2 N2 C9 109.2(2) . .
C7 N2 Mn2 102.74(15) . .
C9 N2 Mn2 112.19(17) . .
C9 N2 C7 110.6(2) . .
N1 C3 H3A 109.2 . .
N1 C3 H3B 109.2 . .
N1 C3 C4 112.1(2) . .
H3A C3 H3B 107.9 . .
C4 C3 H3A 109.2 . .
C4 C3 H3B 109.2 . .
C3 C4 H4A 109.7 . .
C3 C4 H4B 109.7 . .
H4A C4 H4B 108.2 . .
O2 C4 C3 109.9(2) . .
O2 C4 H4A 109.7 . .
O2 C4 H4B 109.7 . .
Mn1 O2 Yb1 91.77(6) . .
Mn1 O2 Mn2 93.09(7) . .
Mn2 O2 Yb1 108.61(7) . .
C4 O2 Yb1 127.34(15) . .
C4 O2 Mn1 117.68(15) . .
C4 O2 Mn2 111.86(15) . .
N1 C5 H5AA 108.6 . .
N1 C5 H5AB 108.6 . .
N1 C5 H5BC 108.1 . .
N1 C5 H5BD 108.1 . .
N1 C5 C6A 114.7(3) . .
H5AA C5 H5AB 107.6 . .
H5BC C5 H5BD 107.3 . .
C6A C5 H5AA 108.6 . .
C6A C5 H5AB 108.6 . .
C6B C5 N1 116.8(5) . .
C6B C5 H5BC 108.1 . .
C6B C5 H5BD 108.1 . .
C5 C6A H6AA 110.2 . .
C5 C6A H6AB 110.2 . .
H6AA C6A H6AB 108.5 . .
O3A C6A C5 107.7(5) . .
O3A C6A H6AA 110.2 . .
O3A C6A H6AB 110.2 . .
Mn2 O3A H3AA 108(3) . .
C6A O3A Mn2 106.7(6) . .
C6A O3A H3AA 108(3) . .
C5 C6B H6BA 108.5 . .
C5 C6B H6BB 108.5 . .
H6BA C6B H6BB 107.5 . .
O3B C6B C5 114.9(11) . .
O3B C6B H6BA 108.5 . .
O3B C6B H6BB 108.5 . .
Mn2 O3B H3AA 117(3) . .
C6B O3B Mn2 117.9(13) . .
C6B O3B H3AA 117(3) . .
N2 C7 H7A 109.3 . .
N2 C7 H7B 109.3 . .
N2 C7 C8 111.7(2) . .
H7A C7 H7B 107.9 . .
C8 C7 H7A 109.3 . .
C8 C7 H7B 109.3 . .
C7 C8 H8A 109.6 . .
C7 C8 H8B 109.6 . .
H8A C8 H8B 108.1 . .
O4 C8 C7 110.4(2) . .
O4 C8 H8A 109.6 . .
O4 C8 H8B 109.6 . .
Mn1 O4 Yb1 90.77(6) 7_556 .
Mn2 O4 Yb1 109.61(7) . .
Mn2 O4 Mn1 91.52(7) . 7_556
C8 O4 Yb1 125.39(16) . .
C8 O4 Mn1 120.74(15) . 7_556
C8 O4 Mn2 112.43(15) . .
N2 C9 H9A 109.5 . .
N2 C9 H9B 109.5 . .
N2 C9 C10 110.7(2) . .
H9A C9 H9B 108.1 . .
C10 C9 H9A 109.5 . .
C10 C9 H9B 109.5 . .
C9 C10 H10A 110.7 . .
C9 C10 H10B 110.7 . .
H10A C10 H10B 108.8 . .
O5 C10 C9 105.3(2) . .
O5 C10 H10A 110.7 . .
O5 C10 H10B 110.7 . .
Mn2 O5 H5 110(3) . .
C10 O5 Mn2 113.82(17) . .
C10 O5 H5 109(3) . .
C11 O6 Mn1 125.89(17) . .
C11 O7 Yb1 136.30(17) . .
O6 C11 C12 116.4(2) . .
O7 C11 O6 125.1(2) . .
O7 C11 C12 118.3(2) . .
C11 C12 C14 106.2(2) . .
C13 C12 C11 111.7(2) . .
C13 C12 C14 109.2(3) . .
C13 C12 C15 109.9(3) . .
C15 C12 C11 109.7(2) . .
C15 C12 C14 110.1(2) . .
C12 C13 H13A 109.5 . .
C12 C13 H13B 109.5 . .
C12 C13 H13C 109.5 . .
H13A C13 H13B 109.5 . .
H13A C13 H13C 109.5 . .
H13B C13 H13C 109.5 . .
C12 C14 H14A 109.5 . .
C12 C14 H14B 109.5 . .
C12 C14 H14C 109.5 . .
H14A C14 H14B 109.5 . .
H14A C14 H14C 109.5 . .
H14B C14 H14C 109.5 . .
C12 C15 H15A 109.5 . .
C12 C15 H15B 109.5 . .
C12 C15 H15C 109.5 . .
H15A C15 H15B 109.5 . .
H15A C15 H15C 109.5 . .
H15B C15 H15C 109.5 . .
C16 O8 Mn1 128.53(17) . .
C16 O9 Yb1 132.80(18) . 7_556
O8 C16 C17 115.4(2) . .
O9 C16 O8 125.3(2) . .
O9 C16 C17 119.3(3) . .
C16 C17 C19A 109.3(4) . .
C16 C17 C20A 105.2(4) . .
C16 C17 C18B 107.7(4) . .
C18A C17 C16 113.1(5) . .
C18A C17 C19A 110.5(6) . .
C18A C17 C20A 109.8(6) . .
C20A C17 C19A 108.8(6) . .
C19B C17 C16 112.4(4) . .
C19B C17 C18B 110.6(5) . .
C20B C17 C16 107.9(4) . .
C20B C17 C18B 109.7(5) . .
C20B C17 C19B 108.5(5) . .
C17 C18A H18A 109.5 . .
C17 C18A H18B 109.5 . .
C17 C18A H18C 109.5 . .
H18A C18A H18B 109.5 . .
H18A C18A H18C 109.5 . .
H18B C18A H18C 109.5 . .
C17 C19A H19A 109.5 . .
C17 C19A H19B 109.5 . .
C17 C19A H19C 109.5 . .
H19A C19A H19B 109.5 . .
H19A C19A H19C 109.5 . .
H19B C19A H19C 109.5 . .
C17 C20A H20A 109.5 . .
C17 C20A H20B 109.5 . .
C17 C20A H20C 109.5 . .
H20A C20A H20B 109.5 . .
H20A C20A H20C 109.5 . .
H20B C20A H20C 109.5 . .
C17 C18B H18D 109.5 . .
C17 C18B H18E 109.5 . .
C17 C18B H18F 109.5 . .
H18D C18B H18E 109.5 . .
H18D C18B H18F 109.5 . .
H18E C18B H18F 109.5 . .
C17 C19B H19D 109.5 . .
C17 C19B H19E 109.5 . .
C17 C19B H19F 109.5 . .
H19D C19B H19E 109.5 . .
H19D C19B H19F 109.5 . .
H19E C19B H19F 109.5 . .
C17 C20B H20D 109.5 . .
C17 C20B H20E 109.5 . .
C17 C20B H20F 109.5 . .
H20D C20B H20E 109.5 . .
H20D C20B H20F 109.5 . .
H20E C20B H20F 109.5 . .
C21 O10 Yb1 107.4(2) . .
C21 O11 Yb1 83.1(2) . .
O10 C21 Yb1 48.87(17) . .
O10 C21 O11 120.7(3) . .
O10 C21 C22 118.7(3) . .
O11 C21 Yb1 72.0(2) . .
O11 C21 C22 120.6(3) . .
C22 C21 Yb1 167.1(2) . .
C21 C22 C24 108.8(3) . .
C23 C22 C21 107.8(3) . .
C23 C22 C24 108.9(3) . .
C25 C22 C21 109.7(3) . .
C25 C22 C23 110.8(4) . .
C25 C22 C24 110.7(4) . .
C22 C23 H23A 109.5 . .
C22 C23 H23B 109.5 . .
C22 C23 H23C 109.5 . .
H23A C23 H23B 109.5 . .
H23A C23 H23C 109.5 . .
H23B C23 H23C 109.5 . .
C22 C24 H24A 109.5 . .
C22 C24 H24B 109.5 . .
C22 C24 H24C 109.5 . .
H24A C24 H24B 109.5 . .
H24A C24 H24C 109.5 . .
H24B C24 H24C 109.5 . .
C22 C25 H25A 109.5 . .
C22 C25 H25B 109.5 . .
C22 C25 H25C 109.5 . .
H25A C25 H25B 109.5 . .
H25A C25 H25C 109.5 . .
H25B C25 H25C 109.5 . .
O12 N3 Yb1 58.07(13) . .
O13 N3 Yb1 58.50(13) . .
O13 N3 O12 116.0(2) . .
O14 N3 Yb1 173.1(2) . .
O14 N3 O12 122.0(3) . .
O14 N3 O13 122.0(3) . .
N3 O12 Yb1 95.64(16) . .
N3 O13 Yb1 95.33(15) . .
N31 C31 C32 179.7(8) . .
C31 C32 H32A 109.5 . .
C31 C32 H32B 109.5 . .
C31 C32 H32C 109.5 . .
H32A C32 H32B 109.5 . .
H32A C32 H32C 109.5 . .
H32B C32 H32C 109.5 . .
N32 C33 C34 180.0 . .
C33 C34 H34A 109.5 . .
C33 C34 H34B 109.5 . .
C33 C34 H34C 109.5 . .
H34A C34 H34B 109.5 . .
H34A C34 H34C 109.5 . .
H34B C34 H34C 109.5 . .

loop_
_geom_bond_atom_site_label_1
_geom_bond_atom_site_label_2
_geom_bond_distance
_geom_bond_site_symmetry_2
Yb1 O1 2.2666(18) .
Yb1 O2 2.3902(18) .
Yb1 O4 2.3831(17) .
Yb1 O7 2.3110(19) .
Yb1 O9 2.3387(19) 7_556
Yb1 O10 2.332(2) .
Yb1 O11 2.830(4) .
Yb1 O12 2.432(2) .
Yb1 O13 2.442(2) .
Mn1 O1 1.9129(17) 7_556
Mn1 O1 1.9134(18) .
Mn1 O2 2.1854(18) .
Mn1 O4 2.2272(19) 7_556
Mn1 O6 1.9653(19) .
Mn1 O8 1.9508(19) .
Mn2 O1 2.3082(18) 7_556
Mn2 N1 2.387(2) .
Mn2 N2 2.349(2) .
Mn2 O2 2.1967(18) .
Mn2 O3A 2.300(11) .
Mn2 O3B 2.20(2) .
Mn2 O4 2.1749(18) .
Mn2 O5 2.335(2) .
N1 C1 1.492(4) .
N1 C3 1.485(4) .
N1 C5 1.481(4) .
C1 H1A 0.9900 .
C1 H1B 0.9900 .
C1 C2 1.511(4) .
C2 H2A 0.9900 .
C2 H2B 0.9900 .
C2 N2 1.478(3) .
N2 C7 1.489(4) .
N2 C9 1.484(4) .
C3 H3A 0.9900 .
C3 H3B 0.9900 .
C3 C4 1.517(4) .
C4 H4A 0.9900 .
C4 H4B 0.9900 .
C4 O2 1.431(3) .
C5 H5AA 0.9900 .
C5 H5AB 0.9900 .
C5 H5BC 0.9900 .
C5 H5BD 0.9900 .
C5 C6A 1.485(7) .
C5 C6B 1.396(13) .
C6A H6AA 0.9900 .
C6A H6AB 0.9900 .
C6A O3A 1.471(12) .
O3A H3AA 0.81(3) .
C6B H6BA 0.9900 .
C6B H6BB 0.9900 .
C6B O3B 1.38(2) .
O3B H3AA 0.82(3) .
C7 H7A 0.9900 .
C7 H7B 0.9900 .
C7 C8 1.521(4) .
C8 H8A 0.9900 .
C8 H8B 0.9900 .
C8 O4 1.428(3) .
C9 H9A 0.9900 .
C9 H9B 0.9900 .
C9 C10 1.509(4) .
C10 H10A 0.9900 .
C10 H10B 0.9900 .
C10 O5 1.415(3) .
O5 H5 0.82(3) .
O6 C11 1.272(3) .
O7 C11 1.247(3) .
C11 C12 1.539(4) .
C12 C13 1.525(4) .
C12 C14 1.539(4) .
C12 C15 1.530(4) .
C13 H13A 0.9800 .
C13 H13B 0.9800 .
C13 H13C 0.9800 .
C14 H14A 0.9800 .
C14 H14B 0.9800 .
C14 H14C 0.9800 .
C15 H15A 0.9800 .
C15 H15B 0.9800 .
C15 H15C 0.9800 .
O8 C16 1.265(3) .
O9 C16 1.245(3) .
C16 C17 1.539(4) .
C17 C18A 1.496(9) .
C17 C19A 1.555(8) .
C17 C20A 1.549(9) .
C17 C18B 1.558(7) .
C17 C19B 1.528(7) .
C17 C20B 1.502(8) .
C18A H18A 0.9800 .
C18A H18B 0.9800 .
C18A H18C 0.9800 .
C19A H19A 0.9800 .
C19A H19B 0.9800 .
C19A H19C 0.9800 .
C20A H20A 0.9800 .
C20A H20B 0.9800 .
C20A H20C 0.9800 .
C18B H18D 0.9800 .
C18B H18E 0.9800 .
C18B H18F 0.9800 .
C19B H19D 0.9800 .
C19B H19E 0.9800 .
C19B H19F 0.9800 .
C20B H20D 0.9800 .
C20B H20E 0.9800 .
C20B H20F 0.9800 .
O10 C21 1.246(4) .
O11 C21 1.256(4) .
C21 C22 1.527(4) .
C22 C23 1.526(5) .
C22 C24 1.534(6) .
C22 C25 1.505(5) .
C23 H23A 0.9800 .
C23 H23B 0.9800 .
C23 H23C 0.9800 .
C24 H24A 0.9800 .
C24 H24B 0.9800 .
C24 H24C 0.9800 .
C25 H25A 0.9800 .
C25 H25B 0.9800 .
C25 H25C 0.9800 .
N3 O12 1.269(3) .
N3 O13 1.263(3) .
N3 O14 1.220(3) .
N31 C31 1.122(8) .
C31 C32 1.429(9) .
C32 H32A 0.9800 .
C32 H32B 0.9800 .
C32 H32C 0.9800 .
N32 C33 1.125(9) .
C33 C34 1.457(9) .
C34 H34A 0.9800 .
C34 H34B 0.9800 .
C34 H34C 0.9800 .

loop_
_geom_hbond_atom_site_label_D
_geom_hbond_atom_site_label_H
_geom_hbond_atom_site_label_A
_geom_hbond_distance_DH
_geom_hbond_distance_HA
_geom_hbond_distance_DA
_geom_hbond_angle_DHA
_geom_hbond_site_symmetry_A
_geom_hbond_publ_flag
O3A H3AA O11 0.81(3) 1.99(3) 2.755(11) 158(4) 7_556 yes
O3B H3AA O11 0.82(3) 1.99(3) 2.700(19) 144(4) 7_556 yes
O5 H5 O11 0.82(3) 1.87(3) 2.642(3) 158(4) 7_556 yes
